data_4323401
loop_
_publ_author_name
'Ilia A. Guzei'
'Glenn P. A. Yap'
'Charles H. Winter'

_publ_contact_author
;
Winter, Charles H.
Chemistry Department
Wayne State University
Detroit, MI  48202
USA
;
_publ_contact_author_email cwinter@sun.science.wayne.edu
_publ_contact_author_fax 313-577-1377
_publ_contact_author_phone 313-577-5224
_publ_section_title
;
 Tantalum Complexes Bearing \h1-, \h2-, and "Slipped" \h2-Pyrazolato
 Ligands
;
_journal_name_full 'Inorganic Chemistry'
_journal_page_first 1738
_journal_page_last 1739
_journal_paper_doi 10.1021/ic970185j
_journal_volume 36
_journal_year 1997
_chemical_compound_source 'own crystals'
_chemical_formula_sum 'C28 H56 N7 Ta'
_chemical_formula_weight 671.75
_chemical_melting_point 157
_chemical_name_systematic
;
bis(3,5-di-tert-butylpyrazolato)tris(dimethylamido)tantalum(V)
;
_space_group_IT_number 14
_symmetry_cell_setting monoclinic
_symmetry_space_group_name_Hall '-P 2ybc'
_symmetry_space_group_name_H-M 'P 1 21/c 1'
_atom_sites_solution_hydrogens geom
_atom_sites_solution_primary direct
_atom_sites_solution_secondary difmap
_audit_creation_method SHELXL
_cell_angle_alpha 90.00
_cell_angle_beta 104.54(3)
_cell_angle_gamma 90.00
_cell_formula_units_Z 8
_cell_length_a 10.895(2)
_cell_length_b 33.513(7)
_cell_length_c 19.279(4)
_cell_measurement_reflns_used '60 frames'
_cell_measurement_temperature 295(2)
_cell_volume 6814(3)
_computing_cell_refinement SMART
_computing_data_collection SMART
_computing_data_reduction SAINT
_computing_molecular_graphics XP
_computing_publication_material XCIF
_computing_structure_refinement 'SHELXL-93 (Sheldrick, 1993)'
_computing_structure_solution 'SHELXS-86 (Sheldrick, 1990)'
_diffrn_ambient_temperature 295(2)
_diffrn_measurement_device 'SIEMENS CCD'
_diffrn_measurement_method 'hemi    14'
_diffrn_radiation_monochromator graphite
_diffrn_radiation_source 'fine-focus sealed tube'
_diffrn_radiation_type MoK\a
_diffrn_radiation_wavelength 0.71073
_diffrn_reflns_limit_k_max 44
_diffrn_reflns_limit_k_min -44
_diffrn_reflns_limit_l_max 16
_diffrn_reflns_limit_l_min -25
_diffrn_reflns_theta_max 24.00
_diffrn_reflns_theta_min 1.22
_exptl_absorpt_coefficient_mu 3.252
_exptl_absorpt_correction_type none
_exptl_crystal_density_diffrn 1.310
_exptl_crystal_F_000 2768
_exptl_crystal_size_max 0.40
_exptl_crystal_size_mid 0.30
_exptl_crystal_size_min 0.30
_refine_diff_density_max 0.684
_refine_diff_density_min -0.727
_refine_diff_density_rms 0.092
_refine_ls_extinction_method none
_refine_ls_goodness_of_fit_all 1.005
_refine_ls_goodness_of_fit_obs 1.057
_refine_ls_hydrogen_treatment idealized
_refine_ls_matrix_type full
_refine_ls_number_parameters 715
_refine_ls_number_reflns 10382
_refine_ls_number_restraints 0
_refine_ls_restrained_S_all 1.018
_refine_ls_restrained_S_obs 1.057
_refine_ls_R_factor_all 0.0834
_refine_ls_R_factor_obs 0.0508
_refine_ls_shift/esd_max -3.171
_refine_ls_shift/esd_mean 0.089
_refine_ls_structure_factor_coef Fsqd
_refine_ls_weighting_details 'w=1/[\s^2^(Fo^2^)+(0.0355P)^2^+4.0758P] where P=(Fo^2^+2Fc^2^)/3'
_refine_ls_weighting_scheme calc
_refine_ls_wR_factor_all 0.0959
_refine_ls_wR_factor_obs 0.0845
_reflns_number_observed 7747
_reflns_number_total 10585
_reflns_observed_criterion >2sigma(I)
_cod_data_source_file ic970185j_2.cif
_cod_data_source_block C28H56N7Ta
_cod_depositor_comments
;
The following automatic conversions were performed:

'_refine_ls_weighting_scheme' value 'calc
w=1/[\s^2^(Fo^2^)+(0.0355P)^2^+4.0758P] where P=(Fo^2^+2Fc^2^)/3' was
changed to 'calc'. New tag '_refine_ls_weighting_details' was
created. The value of the new tag was set to
'w=1/[\s^2^(Fo^2^)+(0.0355P)^2^+4.0758P] where P=(Fo^2^+2Fc^2^)/3'.

Automatic conversion script
Id: cif_fix_values 3143 2015-03-26 13:38:13Z robertas 
;
_cod_original_cell_volume 6814(2)
_cod_database_code 4323401

loop_
_symmetry_equiv_pos_as_xyz
'x, y, z'
'-x, y+1/2, -z+1/2'
'-x, -y, -z'
'x, -y-1/2, z-1/2'

loop_
_atom_site_aniso_label
_atom_site_aniso_U_11
_atom_site_aniso_U_22
_atom_site_aniso_U_33
_atom_site_aniso_U_23
_atom_site_aniso_U_13
_atom_site_aniso_U_12
Ta1 0.0357(2) 0.0432(2) 0.0475(2) 0.0028(2) 0.01374(14) 0.00197(14)
N1 0.048(4) 0.055(4) 0.043(4) 0.002(3) 0.007(3) -0.003(3)
N2 0.050(4) 0.052(4) 0.052(5) -0.003(3) 0.010(3) -0.002(3)
N3 0.044(4) 0.061(4) 0.052(4) -0.002(3) 0.021(3) 0.011(3)
N4 0.039(4) 0.065(4) 0.051(5) -0.001(3) 0.016(3) 0.009(3)
N5 0.036(4) 0.086(5) 0.084(6) 0.001(4) 0.027(4) -0.001(4)
N6 0.091(5) 0.039(4) 0.058(5) 0.013(3) 0.026(4) 0.006(3)
N7 0.061(4) 0.038(4) 0.063(5) 0.008(3) 0.006(4) -0.002(3)
C1 0.120(11) 0.167(13) 0.245(20) -0.053(13) 0.098(12) -0.074(10)
C2 0.069(8) 0.447(27) 0.077(10) -0.047(13) 0.046(7) -0.052(12)
C3 0.069(7) 0.237(16) 0.167(15) 0.084(13) 0.031(8) 0.040(9)
C4 0.052(5) 0.098(7) 0.053(6) 0.004(5) 0.013(5) -0.011(5)
C5 0.050(5) 0.054(5) 0.036(5) 0.004(4) 0.014(4) -0.002(4)
C6 0.065(5) 0.056(5) 0.045(5) 0.001(4) 0.016(5) -0.011(4)
C7 0.055(5) 0.045(5) 0.045(5) 0.009(4) 0.004(4) -0.009(4)
C8 0.064(6) 0.070(6) 0.070(7) -0.004(5) 0.006(5) -0.013(5)
C9 0.047(6) 0.134(10) 0.252(18) -0.075(11) -0.003(8) 0.020(6)
C10 0.083(7) 0.129(9) 0.088(9) 0.013(7) 0.012(7) -0.049(7)
C11 0.091(8) 0.127(9) 0.076(8) -0.008(7) -0.006(6) -0.050(7)
C12 0.086(8) 0.178(13) 0.147(13) -0.035(10) 0.042(8) 0.054(8)
C13 0.070(8) 0.202(14) 0.183(15) 0.067(12) 0.064(9) 0.025(8)
C14 0.039(6) 0.370(22) 0.114(12) -0.088(13) -0.006(7) 0.019(9)
C15 0.048(5) 0.127(9) 0.057(7) 0.018(6) 0.015(5) 0.019(5)
C16 0.036(4) 0.085(6) 0.054(6) 0.004(5) 0.013(4) 0.012(4)
C17 0.045(5) 0.101(7) 0.038(5) -0.007(5) 0.012(4) 0.004(4)
C18 0.064(6) 0.052(5) 0.044(5) -0.008(4) 0.025(4) 0.003(4)
C19 0.075(7) 0.079(7) 0.064(7) -0.010(5) 0.042(6) 0.001(5)
C20 0.054(14) 0.239(33) 0.184(30) -0.089(27) 0.055(16) 0.010(18)
C21 0.122(17) 0.108(17) 0.149(23) -0.058(17) 0.092(17) -0.020(15)
C22 0.147(23) 0.125(20) 0.152(26) 0.034(19) 0.102(22) 0.003(16)
C32 0.120(22) 0.086(19) 0.150(29) -0.039(19) 0.105(22) 0.007(18)
C31 0.147(38) 0.139(30) 0.144(37) -0.026(27) 0.109(33) -0.005(28)
C30 0.118(27) 0.201(36) 0.075(22) 0.005(23) 0.074(21) 0.022(25)
C23 0.092(8) 0.142(10) 0.161(13) -0.033(9) 0.084(9) -0.046(8)
C24 0.058(6) 0.133(10) 0.194(15) -0.006(9) 0.044(8) 0.027(7)
C25 0.346(22) 0.063(7) 0.092(11) 0.036(7) 0.064(13) -0.007(10)
C26 0.189(12) 0.056(6) 0.094(9) 0.010(6) 0.034(9) 0.025(7)
C27 0.196(12) 0.057(6) 0.083(9) 0.023(6) -0.038(8) -0.007(7)
C28 0.241(15) 0.049(6) 0.103(11) 0.004(7) -0.003(10) -0.006(8)
Ta2 0.0518(2) 0.0504(2) 0.0405(2) -0.0043(2) 0.0128(2) 0.0048(2)
N1A 0.064(4) 0.054(4) 0.056(5) -0.008(4) 0.021(4) -0.006(3)
N2A 0.053(4) 0.058(4) 0.058(5) -0.012(3) 0.016(4) -0.001(3)
N3A 0.061(4) 0.068(5) 0.050(5) -0.015(4) 0.015(4) -0.015(4)
N4A 0.063(4) 0.073(5) 0.040(4) -0.003(4) 0.015(4) -0.010(4)
N5A 0.076(5) 0.079(5) 0.053(5) -0.022(4) 0.024(4) 0.007(4)
N6A 0.064(5) 0.073(5) 0.057(5) 0.014(4) 0.016(4) 0.017(4)
N7A 0.068(5) 0.046(4) 0.076(6) 0.012(4) 0.011(4) 0.013(3)
C1A 0.182(14) 0.201(14) 0.077(10) -0.021(9) 0.057(10) 0.036(12)
C2A 0.205(14) 0.140(11) 0.045(7) 0.001(7) 0.025(8) -0.067(10)
C3A 0.168(12) 0.174(12) 0.069(9) -0.043(8) 0.030(8) -0.092(10)
C4A 0.101(8) 0.086(7) 0.056(7) -0.006(5) 0.021(6) -0.024(6)
C5A 0.074(6) 0.060(5) 0.040(5) -0.002(4) 0.010(5) -0.014(4)
C6A 0.076(6) 0.072(6) 0.070(7) -0.003(5) 0.017(6) -0.022(5)
C7A 0.059(5) 0.061(5) 0.055(6) 0.000(4) 0.011(5) 0.000(4)
C8A 0.057(6) 0.113(8) 0.063(7) 0.003(6) 0.026(5) -0.008(5)
C9A 0.119(10) 0.242(16) 0.104(11) -0.005(10) 0.062(9) -0.056(11)
C10A 0.418(28) 0.110(11) 0.261(21) -0.044(12) 0.284(22) -0.019(14)
C11A 0.152(13) 0.409(28) 0.076(10) 0.093(14) 0.057(10) 0.070(15)
C12A 0.160(12) 0.104(10) 0.146(14) -0.051(9) 0.022(10) -0.003(9)
C13A 0.135(11) 0.160(12) 0.081(10) -0.046(9) 0.005(8) -0.036(9)
C14A 0.125(10) 0.167(12) 0.187(16) -0.098(11) 0.069(11) -0.093(9)
C15A 0.098(8) 0.092(8) 0.077(8) -0.039(6) 0.023(7) -0.021(6)
C16A 0.066(6) 0.073(6) 0.070(7) -0.014(5) 0.028(5) -0.012(5)
C17A 0.066(6) 0.079(6) 0.071(7) -0.001(5) 0.027(5) -0.014(5)
C18A 0.061(5) 0.058(5) 0.050(6) 0.003(4) 0.013(5) 0.002(4)
C19A 0.083(7) 0.084(7) 0.056(6) -0.009(5) 0.017(5) 0.008(5)
C20A 0.162(11) 0.137(10) 0.054(8) -0.026(7) -0.001(8) 0.030(8)
C21A 0.166(13) 0.410(27) 0.172(15) -0.192(17) 0.135(13) -0.140(16)
C22A 0.317(21) 0.091(9) 0.103(11) -0.008(8) 0.046(12) 0.083(11)
C23A 0.116(9) 0.146(10) 0.052(7) -0.006(7) 0.025(6) 0.010(7)
C24A 0.135(10) 0.103(8) 0.098(9) -0.036(7) 0.051(8) 0.012(7)
C25A 0.083(8) 0.125(9) 0.116(11) 0.024(8) 0.004(7) 0.029(7)
C26A 0.126(9) 0.077(7) 0.115(10) 0.026(7) 0.036(8) 0.041(7)
C27A 0.145(10) 0.084(8) 0.117(10) 0.052(7) 0.048(8) 0.043(7)
C28A 0.078(8) 0.097(8) 0.175(14) 0.044(8) 0.013(8) 0.026(6)

loop_
_atom_site_label
_atom_site_type_symbol
_atom_site_fract_x
_atom_site_fract_y
_atom_site_fract_z
_atom_site_U_iso_or_equiv
_atom_site_thermal_displace_type
_atom_site_occupancy
_atom_site_calc_flag
_atom_site_refinement_flags
_atom_site_disorder_group
Ta1 Ta 0.26847(3) 0.319936(9) 0.16695(2) 0.04153(10) Uani 1 d . .
N1 N 0.3499(6) 0.3083(2) 0.0705(3) 0.049(2) Uani 1 d . .
N2 N 0.2211(6) 0.3027(2) 0.0578(4) 0.052(2) Uani 1 d . .
N3 N 0.4454(6) 0.3308(2) 0.2490(3) 0.051(2) Uani 1 d . .
N4 N 0.3419(5) 0.3370(2) 0.2775(4) 0.051(2) Uani 1 d . .
N5 N 0.0887(6) 0.3212(2) 0.1738(4) 0.067(2) Uani 1 d . .
N6 N 0.2965(7) 0.2614(2) 0.1914(4) 0.061(2) Uani 1 d . .
N7 N 0.2690(6) 0.3779(2) 0.1389(4) 0.056(2) Uani 1 d . .
C1 C 0.5616(12) 0.3474(4) 0.0233(9) 0.168(7) Uani 1 d . .
H1A H 0.6159(97) 0.3559(15) -0.0061(47) 0.252 Uiso 1 calc R .
H1B H 0.6080(100) 0.3478(8) 0.0727(21) 0.252 Uiso 1 calc R .
H1C H 0.4903(14) 0.3651(7) 0.0165(64) 0.252 Uiso 1 calc R .
C2 C 0.5230(11) 0.2993(6) -0.0723(6) 0.192(8) Uani 1 d . .
H2A H 0.5046(131) 0.2719(10) -0.0854(25) 0.289 Uiso 1 calc R .
H2B H 0.6067(41) 0.3058(42) -0.0764(18) 0.289 Uiso 1 calc R .
H2C H 0.4624(95) 0.3162(30) -0.1037(11) 0.289 Uiso 1 calc R .
C3 C 0.5999(10) 0.2769(4) 0.0484(8) 0.157(6) Uani 1 d . .
H3A H 0.5646(55) 0.2506(6) 0.0395(43) 0.236 Uiso 1 calc R .
H3B H 0.6089(86) 0.2838(20) 0.0978(8) 0.236 Uiso 1 calc R .
H3C H 0.6815(35) 0.2776(26) 0.0379(45) 0.236 Uiso 1 calc R .
C4 C 0.5156(8) 0.3056(3) 0.0026(5) 0.068(2) Uani 1 d . .
C5 C 0.3827(7) 0.3016(2) 0.0096(4) 0.046(2) Uani 1 d . .
C6 C 0.2730(7) 0.2908(2) -0.0423(4) 0.055(2) Uani 1 d . .
H6A H 0.2681(7) 0.2842(2) -0.0898(4) 0.082 Uiso 1 calc R .
C7 C 0.1728(7) 0.2919(2) -0.0099(4) 0.050(2) Uani 1 d . .
C8 C 0.0339(8) 0.2819(3) -0.0396(5) 0.070(3) Uani 1 d . .
C9 C -0.0460(9) 0.3178(3) -0.0287(8) 0.151(6) Uani 1 d . .
H9A H -0.0376(84) 0.3387(13) -0.0613(41) 0.227 Uiso 1 calc R .
H9B H -0.0171(72) 0.3273(21) 0.0196(17) 0.227 Uiso 1 calc R .
H9C H -0.1334(18) 0.3100(9) -0.0377(62) 0.227 Uiso 1 calc R .
C10 C 0.0014(9) 0.2454(3) -0.0006(5) 0.102(4) Uani 1 d . .
H10A H 0.0422(55) 0.2223(5) -0.0141(29) 0.153 Uiso 1 calc R .
H10B H -0.0887(10) 0.2415(13) -0.0134(30) 0.153 Uiso 1 calc R .
H10C H 0.0304(61) 0.2494(9) 0.0502(5) 0.153 Uiso 1 calc R .
C11 C 0.0078(9) 0.2723(3) -0.1187(6) 0.103(4) Uani 1 d . .
H11A H 0.0342(62) 0.2943(9) -0.1434(8) 0.154 Uiso 1 calc R .
H11B H -0.0814(12) 0.2678(21) -0.1376(10) 0.154 Uiso 1 calc R .
H11C H 0.0539(53) 0.2488(12) -0.1252(6) 0.154 Uiso 1 calc R .
C12 C 0.6937(10) 0.2907(4) 0.2630(7) 0.135(5) Uani 1 d . .
H12A H 0.6951(93) 0.2719(5) 0.3007(16) 0.202 Uiso 1 calc R .
H12B H 0.7712(49) 0.2887(9) 0.2481(51) 0.202 Uiso 1 calc R .
H12C H 0.6232(51) 0.2850(11) 0.2231(33) 0.202 Uiso 1 calc R .
C13 C 0.6958(10) 0.3624(4) 0.2344(8) 0.146(6) Uani 1 d . .
H13A H 0.6884(98) 0.3889(4) 0.2516(23) 0.219 Uiso 1 calc R .
H13B H 0.6310(63) 0.3581(20) 0.1910(18) 0.219 Uiso 1 calc R .
H13C H 0.7776(42) 0.3591(22) 0.2250(43) 0.219 Uiso 1 calc R .
C14 C 0.7787(9) 0.3399(5) 0.3609(7) 0.179(8) Uani 1 d . .
H14A H 0.7681(80) 0.3663(14) 0.3778(35) 0.268 Uiso 1 calc R .
H14B H 0.8624(9) 0.3372(40) 0.3537(17) 0.268 Uiso 1 calc R .
H14C H 0.7673(79) 0.3207(24) 0.3958(22) 0.268 Uiso 1 calc R .
C15 C 0.6804(8) 0.3326(3) 0.2901(5) 0.077(3) Uani 1 d . .
C16 C 0.5493(7) 0.3375(2) 0.3023(5) 0.058(2) Uani 1 d . .
C17 C 0.5149(7) 0.3471(2) 0.3643(4) 0.061(2) Uani 1 d . .
H17A H 0.5690(7) 0.3526(2) 0.4089(4) 0.092 Uiso 1 calc R .
C18 C 0.3830(8) 0.3469(2) 0.3468(4) 0.051(2) Uani 1 d . .
C19 C 0.2959(9) 0.3555(3) 0.3941(5) 0.068(3) Uani 1 d . .
C20 C 0.1564(18) 0.3552(10) 0.3542(16) 0.155(12) Uani 0.60 d P 1
H20A H 0.1317(54) 0.3286(15) 0.3381(98) 0.232 Uiso 0.60 calc PR 1
H20B H 0.1432(37) 0.3728(48) 0.3137(64) 0.232 Uiso 0.60 calc PR 1
H20C H 0.1062(23) 0.3640(60) 0.3857(35) 0.232 Uiso 0.60 calc PR 1
C21 C 0.3282(22) 0.3964(6) 0.4295(15) 0.116(8) Uani 0.60 d P 1
H21A H 0.3329(144) 0.4158(11) 0.3937(18) 0.174 Uiso 0.60 calc PR 1
H21B H 0.4084(73) 0.3949(13) 0.4643(60) 0.174 Uiso 0.60 calc PR 1
H21C H 0.2635(79) 0.4040(22) 0.4528(72) 0.174 Uiso 0.60 calc PR 1
C22 C 0.3192(28) 0.3244(7) 0.4549(16) 0.130(9) Uani 0.60 d P 1
H22A H 0.2902(152) 0.2987(12) 0.4355(21) 0.195 Uiso 0.60 calc PR 1
H22B H 0.2738(130) 0.3320(28) 0.4895(49) 0.195 Uiso 0.60 calc PR 1
H22C H 0.4083(32) 0.3231(37) 0.4777(62) 0.195 Uiso 0.60 calc PR 1
C32 C 0.2298(32) 0.3937(8) 0.3693(19) 0.106(10) Uani 0.40 d P 2
H32A H 0.2048(169) 0.3941(27) 0.3178(19) 0.159 Uiso 0.40 calc PR 2
H32B H 0.2860(73) 0.4156(8) 0.3863(92) 0.159 Uiso 0.40 calc PR 2
H32C H 0.1560(111) 0.3960(29) 0.3876(91) 0.159 Uiso 0.40 calc PR 2
C31 C 0.1968(44) 0.3225(10) 0.3845(23) 0.131(14) Uani 0.40 d P 2
H31A H 0.2381(50) 0.2975(17) 0.3998(132) 0.196 Uiso 0.40 calc PR 2
H31B H 0.1520(171) 0.3207(51) 0.3349(31) 0.196 Uiso 0.40 calc PR 2
H31C H 0.1381(151) 0.3284(41) 0.4128(109) 0.196 Uiso 0.40 calc PR 2
C30 C 0.3762(31) 0.3553(13) 0.4733(15) 0.122(11) Uani 0.40 d P 2
H30A H 0.4175(166) 0.3299(26) 0.4840(39) 0.184 Uiso 0.40 calc PR 2
H30B H 0.3218(47) 0.3598(67) 0.5047(17) 0.184 Uiso 0.40 calc PR 2
H30C H 0.4389(145) 0.3760(45) 0.4800(34) 0.184 Uiso 0.40 calc PR 2
C23 C 0.0142(10) 0.2868(3) 0.1858(7) 0.122(5) Uani 1 d . .
H23A H -0.0676(33) 0.2875(15) 0.1524(31) 0.184 Uiso 1 calc R .
H23B H 0.0039(72) 0.2877(15) 0.2338(16) 0.184 Uiso 1 calc R .
H23C H 0.0573(44) 0.2627(3) 0.1791(49) 0.184 Uiso 1 calc R .
C24 C 0.0113(9) 0.3568(3) 0.1716(7) 0.126(5) Uani 1 d . .
H24A H -0.0681(38) 0.3532(12) 0.1367(35) 0.189 Uiso 1 calc R .
H24B H 0.0548(40) 0.3794(6) 0.1586(50) 0.189 Uiso 1 calc R .
H24C H -0.0042(72) 0.3612(16) 0.2178(14) 0.189 Uiso 1 calc R .
C25 C 0.3160(15) 0.2455(3) 0.2615(6) 0.166(7) Uani 1 d . .
H25A H 0.2753(96) 0.2200(16) 0.2591(9) 0.248 Uiso 1 calc R .
H25B H 0.2806(99) 0.2633(18) 0.2904(19) 0.248 Uiso 1 calc R .
H25C H 0.4052(16) 0.2425(33) 0.2824(24) 0.248 Uiso 1 calc R .
C26 C 0.3176(12) 0.2297(3) 0.1464(6) 0.113(4) Uani 1 d . .
H26A H 0.2627(54) 0.2077(10) 0.1497(34) 0.170 Uiso 1 calc R .
H26B H 0.4043(22) 0.2211(16) 0.1616(27) 0.170 Uiso 1 calc R .
H26C H 0.2999(74) 0.2388(7) 0.0977(8) 0.170 Uiso 1 calc R .
C27 C 0.2180(12) 0.3943(3) 0.0693(6) 0.125(5) Uani 1 d . .
H27A H 0.2338(74) 0.4225(5) 0.0704(12) 0.188 Uiso 1 calc R .
H27B H 0.1283(16) 0.3895(22) 0.0550(20) 0.188 Uiso 1 calc R .
H27C H 0.2576(57) 0.3819(18) 0.0356(11) 0.188 Uiso 1 calc R .
C28 C 0.3325(13) 0.4097(3) 0.1827(7) 0.139(5) Uani 1 d . .
H28A H 0.3812(73) 0.4248(18) 0.1568(20) 0.209 Uiso 1 calc R .
H28B H 0.3879(71) 0.3989(3) 0.2254(25) 0.209 Uiso 1 calc R .
H28C H 0.2710(14) 0.4268(16) 0.1956(43) 0.209 Uiso 1 calc R .
Ta2 Ta 0.07009(3) 0.435329(9) 0.69986(2) 0.04737(11) Uani 1 d . .
N1A N 0.2038(6) 0.4780(2) 0.7680(4) 0.057(2) Uani 1 d . .
N2A N 0.2325(6) 0.4715(2) 0.7035(4) 0.056(2) Uani 1 d . .
N3A N -0.0876(6) 0.4013(2) 0.7109(4) 0.060(2) Uani 1 d . .
N4A N -0.0672(6) 0.4268(2) 0.7676(4) 0.058(2) Uani 1 d . .
N5A N 0.0659(6) 0.4120(2) 0.6041(4) 0.068(2) Uani 1 d . .
N6A N -0.0340(6) 0.4833(2) 0.6604(4) 0.065(2) Uani 1 d . .
N7A N 0.1824(6) 0.3926(2) 0.7570(4) 0.065(2) Uani 1 d . .
C1A C 0.1715(13) 0.5422(4) 0.8760(6) 0.149(5) Uani 1 d . .
H1AA H 0.0972(22) 0.5296(14) 0.8468(47) 0.224 Uiso 1 calc R .
H1AB H 0.1854(44) 0.5672(12) 0.8550(53) 0.224 Uiso 1 calc R .
H1AC H 0.1599(62) 0.5467(26) 0.9231(8) 0.224 Uiso 1 calc R .
C2A C 0.2771(13) 0.4788(3) 0.9258(6) 0.131(5) Uani 1 d . .
H2AA H 0.2027(47) 0.4638(15) 0.9035(26) 0.197 Uiso 1 calc R .
H2AB H 0.2725(87) 0.4869(3) 0.9728(16) 0.197 Uiso 1 calc R .
H2AC H 0.3510(42) 0.4626(14) 0.9294(41) 0.197 Uiso 1 calc R .
C3A C 0.4047(11) 0.5388(4) 0.9180(6) 0.137(5) Uani 1 d . .
H3AA H 0.4118(50) 0.5620(16) 0.8901(28) 0.205 Uiso 1 calc R .
H3AB H 0.4780(14) 0.5222(10) 0.9220(47) 0.205 Uiso 1 calc R .
H3AC H 0.3994(43) 0.5468(25) 0.9649(21) 0.205 Uiso 1 calc R .
C4A C 0.2849(10) 0.5154(3) 0.8811(5) 0.080(3) Uani 1 d . .
C5A C 0.2893(8) 0.5025(2) 0.8076(4) 0.058(2) Uani 1 d . .
C6A C 0.3719(9) 0.5138(3) 0.7662(5) 0.073(3) Uani 1 d . .
H6AA H 0.4390(9) 0.5317(3) 0.7795(5) 0.109 Uiso 1 calc R .
C7A C 0.3354(8) 0.4935(2) 0.7015(5) 0.059(2) Uani 1 d . .
C8A C 0.3888(8) 0.4955(3) 0.6372(5) 0.076(3) Uani 1 d . .
C9A C 0.5114(11) 0.5188(4) 0.6541(7) 0.149(6) Uani 1 d . .
H9AA H 0.5699(38) 0.5070(20) 0.6946(37) 0.223 Uiso 1 calc R .
H9AB H 0.4949(19) 0.5459(9) 0.6651(58) 0.223 Uiso 1 calc R .
H9AC H 0.5472(54) 0.5183(28) 0.6134(22) 0.223 Uiso 1 calc R .
C10A C 0.4138(19) 0.4560(4) 0.6150(10) 0.228(11) Uani 1 d . .
H10D H 0.3378(51) 0.4451(21) 0.5843(78) 0.341 Uiso 1 calc R .
H10E H 0.4412(166) 0.4392(15) 0.6564(10) 0.341 Uiso 1 calc R .
H10F H 0.4790(127) 0.4571(8) 0.5896(89) 0.341 Uiso 1 calc R .
C11A C 0.3026(14) 0.5193(6) 0.5791(7) 0.207(9) Uani 1 d . .
H11D H 0.2249(62) 0.5049(21) 0.5612(58) 0.311 Uiso 1 calc R .
H11E H 0.3430(63) 0.5237(42) 0.5409(39) 0.311 Uiso 1 calc R .
H11F H 0.2846(119) 0.5445(19) 0.5981(22) 0.311 Uiso 1 calc R .
C12A C -0.1487(13) 0.3136(3) 0.6638(8) 0.139(5) Uani 1 d . .
H12D H -0.1358(74) 0.3039(20) 0.7119(18) 0.209 Uiso 1 calc R .
H12E H -0.0693(34) 0.3224(8) 0.6562(54) 0.209 Uiso 1 calc R .
H12F H -0.1824(47) 0.2925(13) 0.6307(37) 0.209 Uiso 1 calc R .
C13A C -0.2535(12) 0.3655(4) 0.5778(7) 0.129(5) Uani 1 d . .
H13D H -0.3065(68) 0.3888(16) 0.5713(18) 0.194 Uiso 1 calc R .
H13E H -0.2904(79) 0.3459(10) 0.5423(7) 0.194 Uiso 1 calc R .
H13F H -0.1709(14) 0.3726(25) 0.5726(18) 0.194 Uiso 1 calc R .
C14A C -0.3731(12) 0.3335(4) 0.6567(8) 0.154(6) Uani 1 d . .
H14D H -0.4308(30) 0.3556(7) 0.6508(62) 0.232 Uiso 1 calc R .
H14E H -0.3662(22) 0.3214(30) 0.7026(24) 0.232 Uiso 1 calc R .
H14F H -0.4041(50) 0.3142(26) 0.6196(39) 0.232 Uiso 1 calc R .
C15A C -0.2419(10) 0.3484(3) 0.6520(6) 0.089(3) Uani 1 d . .
C16A C -0.1935(8) 0.3800(3) 0.7089(5) 0.068(2) Uani 1 d . .
C17A C -0.2399(8) 0.3916(3) 0.7651(5) 0.070(3) Uani 1 d . .
H17B H -0.3119(8) 0.3816(3) 0.7767(5) 0.105 Uiso 1 calc R .
C18A C -0.1598(8) 0.4212(2) 0.8019(4) 0.056(2) Uani 1 d . .
C19A C -0.1684(9) 0.4448(3) 0.8667(5) 0.075(3) Uani 1 d . .
C20A C -0.0565(11) 0.4379(3) 0.9282(6) 0.123(4) Uani 1 d . .
H20D H -0.0552(45) 0.4106(7) 0.9430(29) 0.184 Uiso 1 calc R .
H20E H -0.0619(43) 0.4550(19) 0.9673(17) 0.184 Uiso 1 calc R .
H20F H 0.0198(12) 0.4438(24) 0.9138(15) 0.184 Uiso 1 calc R .
C21A C -0.2895(14) 0.4353(5) 0.8870(8) 0.232(11) Uani 1 d . .
H21D H -0.3588(27) 0.4356(55) 0.8449(18) 0.349 Uiso 1 calc R .
H21E H -0.3041(95) 0.4549(33) 0.9204(80) 0.349 Uiso 1 calc R .
H21F H -0.2831(66) 0.4094(25) 0.9087(91) 0.349 Uiso 1 calc R .
C22A C -0.1715(16) 0.4883(3) 0.8485(7) 0.171(7) Uani 1 d . .
H22D H -0.2481(59) 0.4942(8) 0.8127(51) 0.257 Uiso 1 calc R .
H22E H -0.0996(67) 0.4948(9) 0.8304(67) 0.257 Uiso 1 calc R .
H22F H -0.1689(128) 0.5038(3) 0.8908(16) 0.257 Uiso 1 calc R .
C23A C 0.0248(10) 0.4324(3) 0.5352(5) 0.104(4) Uani 1 d . .
H23D H 0.0809(41) 0.4257(17) 0.5057(15) 0.155 Uiso 1 calc R .
H23E H 0.0264(65) 0.4607(3) 0.5428(6) 0.155 Uiso 1 calc R .
H23F H -0.0599(27) 0.4242(16) 0.5117(18) 0.155 Uiso 1 calc R .
C24A C 0.1091(11) 0.3725(3) 0.5929(6) 0.108(4) Uani 1 d . .
H24D H 0.0473(37) 0.3596(9) 0.5552(28) 0.162 Uiso 1 calc R .
H24E H 0.1206(71) 0.3573(8) 0.6363(13) 0.162 Uiso 1 calc R .
H24F H 0.1882(39) 0.3742(3) 0.5797(42) 0.162 Uiso 1 calc R .
C25A C -0.1682(9) 0.4801(3) 0.6277(6) 0.112(4) Uani 1 d . .
H25D H -0.1910(16) 0.4979(18) 0.5875(26) 0.168 Uiso 1 calc R .
H25E H -0.2148(9) 0.4870(23) 0.6621(14) 0.168 Uiso 1 calc R .
H25F H -0.1882(15) 0.4532(7) 0.6117(39) 0.168 Uiso 1 calc R .
C26A C -0.0022(10) 0.5261(3) 0.6706(6) 0.105(4) Uani 1 d . .
H26D H -0.0317(66) 0.5399(5) 0.6258(10) 0.157 Uiso 1 calc R .
H26E H 0.0881(11) 0.5291(3) 0.6872(40) 0.157 Uiso 1 calc R .
H26F H -0.0423(60) 0.5371(6) 0.7053(30) 0.157 Uiso 1 calc R .
C27A C 0.1593(11) 0.3682(3) 0.8138(6) 0.113(4) Uani 1 d . .
H27D H 0.1825(72) 0.3411(5) 0.8071(24) 0.169 Uiso 1 calc R .
H27E H 0.0710(17) 0.3693(19) 0.8132(27) 0.169 Uiso 1 calc R .
H27F H 0.2090(58) 0.3778(15) 0.8591(7) 0.169 Uiso 1 calc R .
C28A C 0.3161(9) 0.3885(3) 0.7583(7) 0.120(5) Uani 1 d . .
H28D H 0.3395(22) 0.3608(4) 0.7631(49) 0.180 Uiso 1 calc R .
H28E H 0.3666(10) 0.4032(21) 0.7981(27) 0.180 Uiso 1 calc R .
H28F H 0.3304(17) 0.3987(24) 0.7145(20) 0.180 Uiso 1 calc R .

loop_
_atom_type_symbol
_atom_type_description
_atom_type_scat_dispersion_real
_atom_type_scat_dispersion_imag
_atom_type_scat_source
C C 0.0033 0.0016 'International Tables Vol C Tables 4.2.6.8 and 6.1.1.4'
H H 0.0000 0.0000 'International Tables Vol C Tables 4.2.6.8 and 6.1.1.4'
N N 0.0061 0.0033 'International Tables Vol C Tables 4.2.6.8 and 6.1.1.4'
Ta Ta -0.7052 6.5227 'International Tables Vol C Tables 4.2.6.8 and 6.1.1.4'

loop_
_geom_angle_atom_site_label_1
_geom_angle_atom_site_label_2
_geom_angle_atom_site_label_3
_geom_angle
_geom_angle_site_symmetry_1
_geom_angle_site_symmetry_3
_geom_angle_publ_flag
N5 Ta1 N7 93.8(3) . . ?
N5 Ta1 N6 95.7(3) . . ?
N7 Ta1 N6 170.4(3) . . ?
N5 Ta1 N2 94.2(3) . . ?
N7 Ta1 N2 90.7(3) . . ?
N6 Ta1 N2 87.2(3) . . ?
N5 Ta1 N4 93.2(3) . . ?
N7 Ta1 N4 89.2(3) . . ?
N6 Ta1 N4 91.7(3) . . ?
N2 Ta1 N4 172.6(2) . . ?
N5 Ta1 N3 130.3(3) . . ?
N7 Ta1 N3 88.4(2) . . ?
N6 Ta1 N3 86.5(3) . . ?
N2 Ta1 N3 135.4(2) . . ?
N4 Ta1 N3 37.2(2) . . ?
N5 Ta1 N1 130.2(3) . . ?
N7 Ta1 N1 85.3(2) . . ?
N6 Ta1 N1 87.6(2) . . ?
N2 Ta1 N1 36.1(2) . . ?
N4 Ta1 N1 136.5(2) . . ?
N3 Ta1 N1 99.5(2) . . ?
C5 N1 N2 107.9(6) . . ?
C5 N1 Ta1 173.0(5) . . ?
N2 N1 Ta1 65.3(4) . . ?
C7 N2 N1 110.3(6) . . ?
C7 N2 Ta1 171.1(6) . . ?
N1 N2 Ta1 78.6(4) . . ?
C16 N3 N4 106.6(6) . . ?
C16 N3 Ta1 176.4(5) . . ?
N4 N3 Ta1 69.9(4) . . ?
C18 N4 N3 109.3(6) . . ?
C18 N4 Ta1 177.5(5) . . ?
N3 N4 Ta1 73.0(4) . . ?
C24 N5 C23 108.0(7) . . ?
C24 N5 Ta1 126.0(6) . . ?
C23 N5 Ta1 125.9(6) . . ?
C25 N6 C26 106.9(7) . . ?
C25 N6 Ta1 124.4(6) . . ?
C26 N6 Ta1 128.3(6) . . ?
C27 N7 C28 106.6(7) . . ?
C27 N7 Ta1 126.7(6) . . ?
C28 N7 Ta1 126.4(6) . . ?
C2 C4 C3 108.4(11) . . ?
C2 C4 C1 107.1(10) . . ?
C3 C4 C1 109.5(11) . . ?
C2 C4 C5 111.5(8) . . ?
C3 C4 C5 111.2(8) . . ?
C1 C4 C5 109.1(8) . . ?
N1 C5 C6 107.8(7) . . ?
N1 C5 C4 123.1(7) . . ?
C6 C5 C4 129.1(7) . . ?
C7 C6 C5 107.3(7) . . ?
N2 C7 C6 106.7(7) . . ?
N2 C7 C8 122.9(8) . . ?
C6 C7 C8 130.4(8) . . ?
C7 C8 C10 109.0(7) . . ?
C7 C8 C9 108.8(7) . . ?
C10 C8 C9 110.8(9) . . ?
C7 C8 C11 110.1(8) . . ?
C10 C8 C11 108.6(8) . . ?
C9 C8 C11 109.5(9) . . ?
C13 C15 C12 109.4(10) . . ?
C13 C15 C16 108.5(8) . . ?
C12 C15 C16 109.2(8) . . ?
C13 C15 C14 110.6(11) . . ?
C12 C15 C14 110.4(10) . . ?
C16 C15 C14 108.7(8) . . ?
N3 C16 C17 110.0(7) . . ?
N3 C16 C15 120.7(7) . . ?
C17 C16 C15 129.3(8) . . ?
C16 C17 C18 106.1(8) . . ?
N4 C18 C17 108.0(6) . . ?
N4 C18 C19 123.3(7) . . ?
C17 C18 C19 128.6(8) . . ?
C32 C19 C18 107.4(12) . . ?
C18 C19 C20 113.4(12) . . ?
C32 C19 C31 108.4(21) . . ?
C18 C19 C31 108.9(14) . . ?
C32 C19 C30 115.3(19) . . ?
C18 C19 C30 108.0(12) . . ?
C31 C19 C30 108.7(21) . . ?
C18 C19 C22 108.9(11) . . ?
C20 C19 C22 109.4(17) . . ?
C18 C19 C21 109.5(9) . . ?
C20 C19 C21 108.7(15) . . ?
C22 C19 C21 106.9(16) . . ?
N5A Ta2 N6A 94.8(3) . . ?
N5A Ta2 N7A 95.5(3) . . ?
N6A Ta2 N7A 169.4(3) . . ?
N5A Ta2 N3A 93.0(3) . . ?
N6A Ta2 N3A 94.2(3) . . ?
N7A Ta2 N3A 87.7(3) . . ?
N5A Ta2 N2A 94.5(3) . . ?
N6A Ta2 N2A 86.7(3) . . ?
N7A Ta2 N2A 90.0(3) . . ?
N3A Ta2 N2A 172.3(3) . . ?
N5A Ta2 N1A 131.2(3) . . ?
N6A Ta2 N1A 86.2(3) . . ?
N7A Ta2 N1A 85.2(3) . . ?
N3A Ta2 N1A 135.7(2) . . ?
N2A Ta2 N1A 36.8(2) . . ?
N5A Ta2 N4A 128.8(3) . . ?
N6A Ta2 N4A 85.8(3) . . ?
N7A Ta2 N4A 89.6(3) . . ?
N3A Ta2 N4A 36.3(2) . . ?
N2A Ta2 N4A 136.4(2) . . ?
N1A Ta2 N4A 99.9(2) . . ?
C5A N1A N2A 109.4(6) . . ?
C5A N1A Ta2 176.7(6) . . ?
N2A N1A Ta2 68.1(4) . . ?
C7A N2A N1A 108.6(7) . . ?
C7A N2A Ta2 176.3(6) . . ?
N1A N2A Ta2 75.1(4) . . ?
C16A N3A N4A 108.8(7) . . ?
C16A N3A Ta2 172.7(6) . . ?
N4A N3A Ta2 76.7(4) . . ?
C18A N4A N3A 108.2(6) . . ?
C18A N4A Ta2 173.9(6) . . ?
N3A N4A Ta2 67.1(4) . . ?
C24A N5A C23A 109.3(7) . . ?
C24A N5A Ta2 124.6(7) . . ?
C23A N5A Ta2 126.0(6) . . ?
C25A N6A C26A 108.0(7) . . ?
C25A N6A Ta2 121.4(6) . . ?
C26A N6A Ta2 129.6(6) . . ?
C27A N7A C28A 107.3(8) . . ?
C27A N7A Ta2 128.3(6) . . ?
C28A N7A Ta2 122.9(6) . . ?
C5A C4A C2A 109.1(8) . . ?
C5A C4A C1A 109.3(9) . . ?
C2A C4A C1A 110.9(10) . . ?
C5A C4A C3A 111.1(8) . . ?
C2A C4A C3A 108.3(9) . . ?
C1A C4A C3A 108.2(10) . . ?
N1A C5A C6A 107.4(7) . . ?
N1A C5A C4A 122.6(8) . . ?
C6A C5A C4A 130.0(8) . . ?
C7A C6A C5A 107.5(8) . . ?
N2A C7A C6A 107.1(8) . . ?
N2A C7A C8A 123.1(8) . . ?
C6A C7A C8A 129.7(8) . . ?
C10A C8A C11A 113.4(13) . . ?
C10A C8A C9A 108.5(11) . . ?
C11A C8A C9A 104.0(11) . . ?
C10A C8A C7A 110.3(9) . . ?
C11A C8A C7A 110.0(8) . . ?
C9A C8A C7A 110.5(9) . . ?
C12A C15A C16A 109.1(9) . . ?
C12A C15A C13A 108.9(10) . . ?
C16A C15A C13A 110.4(9) . . ?
C12A C15A C14A 109.7(10) . . ?
C16A C15A C14A 110.0(8) . . ?
C13A C15A C14A 108.7(10) . . ?
N3A C16A C17A 108.1(8) . . ?
N3A C16A C15A 121.9(8) . . ?
C17A C16A C15A 129.9(9) . . ?
C16A C17A C18A 107.3(8) . . ?
N4A C18A C17A 107.5(7) . . ?
N4A C18A C19A 122.9(8) . . ?
C17A C18A C19A 129.6(8) . . ?
C22A C19A C21A 107.3(11) . . ?
C22A C19A C20A 107.6(10) . . ?
C21A C19A C20A 110.9(11) . . ?
C22A C19A C18A 108.8(9) . . ?
C21A C19A C18A 110.3(8) . . ?
C20A C19A C18A 111.7(8) . . ?

loop_
_geom_bond_atom_site_label_1
_geom_bond_atom_site_label_2
_geom_bond_distance
_geom_bond_site_symmetry_2
_geom_bond_publ_flag
Ta1 N5 1.996(6) . ?
Ta1 N7 2.016(6) . ?
Ta1 N6 2.022(6) . ?
Ta1 N2 2.118(7) . ?
Ta1 N4 2.156(7) . ?
Ta1 N3 2.195(6) . ?
Ta1 N1 2.286(6) . ?
N1 C5 1.329(9) . ?
N1 N2 1.375(8) . ?
N2 C7 1.329(9) . ?
N3 C16 1.343(9) . ?
N3 N4 1.387(7) . ?
N4 C18 1.341(9) . ?
N5 C24 1.454(11) . ?
N5 C23 1.461(11) . ?
N6 C25 1.418(11) . ?
N6 C26 1.428(11) . ?
N7 C27 1.427(11) . ?
N7 C28 1.427(11) . ?
C1 C4 1.507(13) . ?
C2 C4 1.482(13) . ?
C3 C4 1.463(13) . ?
C4 C5 1.494(10) . ?
C5 C6 1.400(10) . ?
C6 C7 1.388(10) . ?
C7 C8 1.515(11) . ?
C8 C10 1.522(12) . ?
C8 C9 1.532(12) . ?
C8 C11 1.514(12) . ?
C12 C15 1.517(14) . ?
C13 C15 1.506(14) . ?
C14 C15 1.530(13) . ?
C15 C16 1.513(11) . ?
C16 C17 1.379(11) . ?
C17 C18 1.391(10) . ?
C18 C19 1.500(10) . ?
C19 C32 1.49(3) . ?
C19 C20 1.52(2) . ?
C19 C31 1.52(4) . ?
C19 C30 1.56(3) . ?
C19 C22 1.54(2) . ?
C19 C21 1.53(2) . ?
Ta2 N5A 1.996(7) . ?
Ta2 N6A 2.004(6) . ?
Ta2 N7A 2.021(6) . ?
Ta2 N3A 2.117(6) . ?
Ta2 N2A 2.131(7) . ?
Ta2 N1A 2.220(7) . ?
Ta2 N4A 2.237(7) . ?
N1A C5A 1.331(9) . ?
N1A N2A 1.374(8) . ?
N2A C7A 1.351(9) . ?
N3A C16A 1.349(9) . ?
N3A N4A 1.360(8) . ?
N4A C18A 1.351(9) . ?
N5A C24A 1.438(10) . ?
N5A C23A 1.461(11) . ?
N6A C25A 1.444(11) . ?
N6A C26A 1.478(11) . ?
N7A C27A 1.440(11) . ?
N7A C28A 1.457(10) . ?
C1A C4A 1.510(14) . ?
C2A C4A 1.511(13) . ?
C3A C4A 1.536(13) . ?
C4A C5A 1.494(12) . ?
C5A C6A 1.397(11) . ?
C6A C7A 1.389(11) . ?
C7A C8A 1.496(12) . ?
C8A C10A 1.440(14) . ?
C8A C11A 1.497(15) . ?
C8A C9A 1.510(13) . ?
C12A C15A 1.526(14) . ?
C13A C15A 1.517(15) . ?
C14A C15A 1.537(13) . ?
C15A C16A 1.522(12) . ?
C16A C17A 1.362(11) . ?
C17A C18A 1.391(11) . ?
C18A C19A 1.502(11) . ?
C19A C22A 1.498(14) . ?
C19A C21A 1.502(14) . ?
C19A C20A 1.490(13) . ?
